data_2228678
loop_
_publ_author_name
'Xian, Hua'
'Duan, Hai-Bao'

_publ_section_title
;
 Bis[1-(3-cyanobenzyl)pyridinium]
 bis(1,2-dicyanoethene-1,2-dithiolato)nickelate(II)
;
_journal_coeditor_code BX2332
_journal_issue 1
_journal_name_full 'Acta Crystallographica Section E'
_journal_page_first m70
_journal_paper_doi 10.1107/S1600536810051263
_journal_volume 67
_journal_year 2011
_chemical_formula_iupac '(C13 H11 N2)2 [Ni (C4 N2 S2)2]'
_chemical_formula_moiety '2(C13 H11 N2 +), C8 N4 Ni S4 2-'
_chemical_formula_sum 'C34 H22 N8 Ni S4'
_chemical_formula_weight 729.57
_chemical_name_systematic
;
Bis[1-(3-cyanobenzyl)pyridinium]
bis(1,2-dicyanoethene-1,2-dithiolato)nickelate(II)
;
_space_group_IT_number 14
_symmetry_cell_setting monoclinic
_symmetry_space_group_name_Hall '-P 2ybc'
_symmetry_space_group_name_H-M 'P 1 21/c 1'
_atom_sites_solution_hydrogens geom
_atom_sites_solution_primary direct
_atom_sites_solution_secondary difmap
_audit_creation_method SHELXL-97
_cell_angle_alpha 90.00
_cell_angle_beta 91.278(5)
_cell_angle_gamma 90.00
_cell_formula_units_Z 2
_cell_length_a 11.633(3)
_cell_length_b 8.709(2)
_cell_length_c 16.692(4)
_cell_measurement_temperature 293(2)
_cell_measurement_theta_max 25.35
_cell_measurement_theta_min 3.04
_cell_volume 1690.7(7)
_computing_cell_refinement 'SAINT (Bruker, 2000)'
_computing_data_collection 'SMART (Bruker, 2000)'
_computing_data_reduction 'SAINT (Bruker, 2000)'
_computing_molecular_graphics 'SHELXTL (Sheldrick, 2008)'
_computing_publication_material 'SHELXTL (Sheldrick, 2008)'
_computing_structure_refinement 'SHELXTL (Sheldrick, 2008)'
_computing_structure_solution 'SHELXTL (Sheldrick, 2008)'
_diffrn_ambient_temperature 293(2)
_diffrn_measured_fraction_theta_full 0.991
_diffrn_measured_fraction_theta_max 0.991
_diffrn_measurement_device_type 'Bruker SMART CCD area-detector'
_diffrn_measurement_method 'phi and omega scans'
_diffrn_radiation_monochromator graphite
_diffrn_radiation_source 'fine-focus sealed tube'
_diffrn_radiation_type MoK\a
_diffrn_radiation_wavelength 0.71070
_diffrn_reflns_av_R_equivalents 0.0922
_diffrn_reflns_av_sigmaI/netI 0.0782
_diffrn_reflns_limit_h_max 13
_diffrn_reflns_limit_h_min -13
_diffrn_reflns_limit_k_max 10
_diffrn_reflns_limit_k_min -9
_diffrn_reflns_limit_l_max 20
_diffrn_reflns_limit_l_min -20
_diffrn_reflns_number 13953
_diffrn_reflns_theta_full 25.35
_diffrn_reflns_theta_max 25.35
_diffrn_reflns_theta_min 3.04
_exptl_absorpt_coefficient_mu 0.859
_exptl_absorpt_correction_T_max 0.741
_exptl_absorpt_correction_T_min 0.702
_exptl_absorpt_correction_type multi-scan
_exptl_absorpt_process_details '(SADABS; Bruker, 2000)'
_exptl_crystal_colour red
_exptl_crystal_density_diffrn 1.433
_exptl_crystal_density_method 'not measured'
_exptl_crystal_description block
_exptl_crystal_F_000 748
_exptl_crystal_size_max 0.4
_exptl_crystal_size_mid 0.3
_exptl_crystal_size_min 0.2
_refine_diff_density_max 0.323
_refine_diff_density_min -0.312
_refine_ls_extinction_method none
_refine_ls_goodness_of_fit_ref 1.176
_refine_ls_hydrogen_treatment constr
_refine_ls_matrix_type full
_refine_ls_number_parameters 214
_refine_ls_number_reflns 3068
_refine_ls_number_restraints 0
_refine_ls_restrained_S_all 1.176
_refine_ls_R_factor_all 0.1194
_refine_ls_R_factor_gt 0.0756
_refine_ls_shift/su_max 0.000
_refine_ls_shift/su_mean 0.000
_refine_ls_structure_factor_coef Fsqd
_refine_ls_weighting_details 'calc w=1/[\s^2^(Fo^2^)+(0.0263P)^2^+1.4994P] where P=(Fo^2^+2Fc^2^)/3'
_refine_ls_weighting_scheme calc
_refine_ls_wR_factor_gt 0.1160
_refine_ls_wR_factor_ref 0.1298
_reflns_number_gt 2154
_reflns_number_total 3068
_reflns_threshold_expression I>2sigma(I)
_cod_data_source_file bx2332.cif
_cod_data_source_block I
_cod_original_sg_symbol_H-M 'P 21/c'
_cod_database_code 2228678
_cod_database_fobs_code 2228678

loop_
_symmetry_equiv_pos_as_xyz
'x, y, z'
'-x, y+1/2, -z+1/2'
'-x, -y, -z'
'x, -y-1/2, z-1/2'

loop_
_atom_site_type_symbol
_atom_site_label
_atom_site_fract_x
_atom_site_fract_y
_atom_site_fract_z
_atom_site_U_iso_or_equiv
_atom_site_adp_type
_atom_site_calc_flag
_atom_site_refinement_flags
_atom_site_occupancy
_atom_site_disorder_assembly
_atom_site_disorder_group
Ni Ni1 0.0000 0.0000 1.0000 0.0420(3) Uani d S 1 . .
S S1 0.08308(11) 0.02743(15) 0.88570(8) 0.0527(4) Uani d . 1 . .
S S2 -0.06667(12) 0.23125(15) 0.98459(8) 0.0543(4) Uani d . 1 . .
N N1 0.2335(5) -0.2035(6) 0.7340(3) 0.0840(16) Uani d . 1 . .
N N2 -0.2202(5) 0.5312(6) 1.0989(3) 0.0818(16) Uani d . 1 . .
N N3 0.5244(5) 1.6046(6) 0.9022(4) 0.0906(17) Uani d . 1 . .
N N4 0.7437(3) 0.8647(4) 0.9068(2) 0.0440(10) Uani d . 1 . .
C C1 0.1400(4) -0.1530(6) 0.8694(3) 0.0460(12) Uani d . 1 . .
C C2 0.1931(5) -0.1824(6) 0.7942(3) 0.0557(14) Uani d . 1 . .
C C3 -0.1341(4) 0.2636(6) 1.0743(3) 0.0477(13) Uani d . 1 . .
C C4 -0.1819(4) 0.4130(6) 1.0888(3) 0.0522(13) Uani d . 1 . .
C C5 0.5193(5) 1.4752(6) 0.8943(3) 0.0636(15) Uani d . 1 . .
C C6 0.5134(4) 1.3103(5) 0.8838(3) 0.0476(12) Uani d . 1 . .
C C7 0.4315(4) 1.2492(6) 0.8324(3) 0.0560(14) Uani d . 1 . .
H H11A 0.3794 1.3125 0.8053 0.067 Uiso calc R 1 . .
C C8 0.4284(4) 1.0918(6) 0.8219(3) 0.0567(14) Uani d . 1 . .
H H10A 0.3741 1.0489 0.7868 0.068 Uiso calc R 1 . .
C C9 0.5040(4) 0.9987(6) 0.8625(3) 0.0502(12) Uani d . 1 . .
H H9A 0.4994 0.8928 0.8559 0.060 Uiso calc R 1 . .
C C10 0.5869(4) 1.0600(5) 0.9132(3) 0.0425(12) Uani d . 1 . .
C C11 0.5915(4) 1.2165(5) 0.9241(3) 0.0481(13) Uani d . 1 . .
H H13A 0.6468 1.2592 0.9584 0.058 Uiso calc R 1 . .
C C12 0.6706(4) 0.9595(6) 0.9596(3) 0.0561(14) Uani d . 1 . .
H H7A 0.7197 1.0239 0.9932 0.067 Uiso calc R 1 . .
H H7B 0.6279 0.8921 0.9945 0.067 Uiso calc R 1 . .
C C13 0.7754(4) 0.7251(6) 0.9321(3) 0.0587(14) Uani d . 1 . .
H H4A 0.7510 0.6900 0.9815 0.070 Uiso calc R 1 . .
C C14 0.8426(5) 0.6340(7) 0.8868(4) 0.0729(17) Uani d . 1 . .
H H3A 0.8637 0.5367 0.9047 0.087 Uiso calc R 1 . .
C C15 0.8784(5) 0.6860(8) 0.8156(4) 0.0707(17) Uani d . 1 . .
H H2A 0.9225 0.6233 0.7833 0.085 Uiso calc R 1 . .
C C16 0.8498(5) 0.8310(8) 0.7906(3) 0.0674(16) Uani d . 1 . .
H H1A 0.8761 0.8686 0.7422 0.081 Uiso calc R 1 . .
C C17 0.7823(4) 0.9196(6) 0.8379(3) 0.0568(14) Uani d . 1 . .
H H6A 0.7632 1.0188 0.8220 0.068 Uiso calc R 1 . .

loop_
_atom_site_aniso_label
_atom_site_aniso_U_11
_atom_site_aniso_U_22
_atom_site_aniso_U_33
_atom_site_aniso_U_12
_atom_site_aniso_U_13
_atom_site_aniso_U_23
Ni1 0.0495(5) 0.0381(5) 0.0383(5) 0.0040(4) 0.0040(4) -0.0014(4)
S1 0.0691(9) 0.0437(8) 0.0457(8) 0.0070(7) 0.0132(6) 0.0017(6)
S2 0.0716(9) 0.0436(8) 0.0482(8) 0.0121(7) 0.0119(7) 0.0030(6)
N1 0.109(4) 0.071(4) 0.074(4) -0.005(3) 0.038(3) -0.009(3)
N2 0.107(4) 0.057(3) 0.082(4) 0.028(3) 0.022(3) -0.001(3)
N3 0.113(4) 0.041(3) 0.117(5) 0.000(3) -0.003(4) -0.004(3)
N4 0.049(2) 0.038(2) 0.045(3) 0.005(2) -0.004(2) 0.003(2)
C1 0.045(3) 0.046(3) 0.047(3) 0.005(2) 0.006(2) -0.012(3)
C2 0.064(3) 0.046(3) 0.057(4) -0.003(3) 0.013(3) -0.007(3)
C3 0.050(3) 0.042(3) 0.052(3) 0.006(3) 0.003(2) -0.005(3)
C4 0.057(3) 0.051(3) 0.048(3) 0.008(3) 0.004(3) -0.001(3)
C5 0.070(4) 0.046(4) 0.074(4) 0.005(3) -0.004(3) -0.001(3)
C6 0.056(3) 0.031(3) 0.055(3) 0.001(2) 0.004(3) 0.003(2)
C7 0.054(3) 0.054(3) 0.060(4) 0.014(3) -0.008(3) 0.002(3)
C8 0.054(3) 0.055(4) 0.060(4) 0.003(3) -0.011(3) -0.009(3)
C9 0.056(3) 0.035(3) 0.060(3) 0.003(3) 0.002(3) -0.005(3)
C10 0.044(3) 0.037(3) 0.046(3) 0.006(2) 0.006(2) -0.002(2)
C11 0.049(3) 0.043(3) 0.051(3) -0.003(3) 0.000(2) -0.007(2)
C12 0.069(3) 0.052(3) 0.048(3) 0.018(3) 0.008(3) 0.000(3)
C13 0.068(4) 0.046(3) 0.063(4) 0.010(3) 0.004(3) 0.010(3)
C14 0.092(4) 0.049(4) 0.078(5) 0.021(3) -0.003(4) -0.010(3)
C15 0.065(4) 0.080(5) 0.067(4) 0.016(3) -0.006(3) -0.033(4)
C16 0.061(3) 0.093(5) 0.049(4) 0.008(4) 0.005(3) 0.003(3)
C17 0.058(3) 0.055(3) 0.057(4) -0.002(3) -0.001(3) 0.014(3)

loop_
_atom_type_symbol
_atom_type_description
_atom_type_scat_dispersion_real
_atom_type_scat_dispersion_imag
_atom_type_scat_source
C C 0.0033 0.0016 'International Tables Vol C Tables 4.2.6.8 and 6.1.1.4'
H H 0.0000 0.0000 'International Tables Vol C Tables 4.2.6.8 and 6.1.1.4'
N N 0.0061 0.0033 'International Tables Vol C Tables 4.2.6.8 and 6.1.1.4'
O O 0.0106 0.0060 'International Tables Vol C Tables 4.2.6.8 and 6.1.1.4'
Ni Ni 0.3393 1.1124 'International Tables Vol C Tables 4.2.6.8 and 6.1.1.4'
S S 0.1246 0.1234 'International Tables Vol C Tables 4.2.6.8 and 6.1.1.4'

loop_
_geom_angle_atom_site_label_1
_geom_angle_atom_site_label_2
_geom_angle_atom_site_label_3
_geom_angle_site_symmetry_1
_geom_angle_site_symmetry_3
_geom_angle
_geom_angle_publ_flag
S1 Ni1 S1 . 3_557 180.0 ?
S1 Ni1 S2 . . 87.64(5) y
S1 Ni1 S2 3_557 . 92.36(5) y
S1 Ni1 S2 . 3_557 92.36(5) ?
S1 Ni1 S2 3_557 3_557 87.64(5) ?
S2 Ni1 S2 . 3_557 180.0 ?
C1 S1 Ni1 . . 102.59(18) ?
C3 S2 Ni1 . . 102.48(17) ?
C17 N4 C13 . . 120.3(4) ?
C17 N4 C12 . . 121.3(4) ?
C13 N4 C12 . . 118.3(4) ?
C3 C1 C2 3_557 . 120.8(4) ?
C3 C1 S1 3_557 . 120.9(4) ?
C2 C1 S1 . . 118.3(4) ?
N1 C2 C1 . . 178.5(6) ?
C1 C3 C4 3_557 . 120.2(4) ?
C1 C3 S2 3_557 . 121.2(4) ?
C4 C3 S2 . . 118.5(4) ?
N2 C4 C3 . . 178.9(6) ?
N3 C5 C6 . . 179.6(8) ?
C7 C6 C11 . . 120.9(5) ?
C7 C6 C5 . . 119.4(5) ?
C11 C6 C5 . . 119.8(5) ?
C6 C7 C8 . . 118.6(5) ?
C6 C7 H11A . . 120.7 ?
C8 C7 H11A . . 120.7 ?
C9 C8 C7 . . 120.7(5) ?
C9 C8 H10A . . 119.6 ?
C7 C8 H10A . . 119.6 ?
C8 C9 C10 . . 120.6(5) ?
C8 C9 H9A . . 119.7 ?
C10 C9 H9A . . 119.7 ?
C11 C10 C9 . . 119.3(5) ?
C11 C10 C12 . . 119.0(5) ?
C9 C10 C12 . . 121.7(4) ?
C10 C11 C6 . . 119.8(5) ?
C10 C11 H13A . . 120.1 ?
C6 C11 H13A . . 120.1 ?
N4 C12 C10 . . 112.8(4) ?
N4 C12 H7A . . 109.0 ?
C10 C12 H7A . . 109.0 ?
N4 C12 H7B . . 109.0 ?
C10 C12 H7B . . 109.0 ?
H7A C12 H7B . . 107.8 ?
N4 C13 C14 . . 120.9(5) ?
N4 C13 H4A . . 119.5 ?
C14 C13 H4A . . 119.5 ?
C15 C14 C13 . . 119.3(6) ?
C15 C14 H3A . . 120.4 ?
C13 C14 H3A . . 120.4 ?
C14 C15 C16 . . 120.1(6) ?
C14 C15 H2A . . 120.0 ?
C16 C15 H2A . . 120.0 ?
C17 C16 C15 . . 119.0(6) ?
C17 C16 H1A . . 120.5 ?
C15 C16 H1A . . 120.5 ?
N4 C17 C16 . . 120.4(5) ?
N4 C17 H6A . . 119.8 ?
C16 C17 H6A . . 119.8 ?

loop_
_geom_bond_atom_site_label_1
_geom_bond_atom_site_label_2
_geom_bond_site_symmetry_2
_geom_bond_distance
_geom_bond_publ_flag
Ni1 S1 . 2.1710(13) y
Ni1 S1 3_557 2.1710(13) ?
Ni1 S2 . 2.1713(14) y
Ni1 S2 3_557 2.1713(13) ?
S1 C1 . 1.729(5) ?
S2 C3 . 1.729(5) ?
N1 C2 . 1.134(6) ?
N2 C4 . 1.135(6) ?
N3 C5 . 1.136(6) ?
N4 C17 . 1.332(6) ?
N4 C13 . 1.336(6) ?
N4 C12 . 1.489(6) ?
C1 C3 3_557 1.348(6) ?
C1 C2 . 1.435(7) ?
C3 C1 3_557 1.348(6) ?
C3 C4 . 1.438(7) ?
C5 C6 . 1.449(7) ?
C6 C7 . 1.374(7) ?
C6 C11 . 1.385(6) ?
C7 C8 . 1.382(7) ?
C7 H11A . 0.9300 ?
C8 C9 . 1.365(6) ?
C8 H10A . 0.9300 ?
C9 C10 . 1.377(6) ?
C9 H9A . 0.9300 ?
C10 C11 . 1.376(6) ?
C10 C12 . 1.510(6) ?
C11 H13A . 0.9300 ?
C12 H7A . 0.9700 ?
C12 H7B . 0.9700 ?
C13 C14 . 1.356(7) ?
C13 H4A . 0.9300 ?
C14 C15 . 1.347(8) ?
C14 H3A . 0.9300 ?
C15 C16 . 1.368(8) ?
C15 H2A . 0.9300 ?
C16 C17 . 1.365(7) ?
C16 H1A . 0.9300 ?
C17 H6A . 0.9300 ?
